data_7124781
loop_
_publ_author_name
'Szal\'oki, Gy\"orgy'
'Crou\'e, Vincent'
'Allain, Magali'
'Goeb, S\'ebastien'
'Sall\'e, Marc'

_publ_section_title
;
 Neutral versus polycationic coordination cages: a comparison regarding
 neutral guest inclusion.
;
_journal_issue 65
_journal_name_full 'Chemical communications (Cambridge, England)'
_journal_page_first 10012
_journal_page_last 10015
_journal_paper_doi 10.1039/c6cc04610j
_journal_volume 52
_journal_year 2016
_chemical_formula_moiety 'C184 H160 Cl16 F24 N8 O32 Pd4 S8, 13 (C2 H3 N)'
_chemical_formula_sum 'C210 H199 Cl16 F24 N21 O32 Pd4 S8'
_chemical_formula_weight 5234.18
_space_group_IT_number 14
_space_group_name_Hall '-P 2ybc'
_space_group_name_H-M_alt 'P 1 21/c 1'
_symmetry_cell_setting monoclinic
_symmetry_space_group_name_Hall '-P 2ybc'
_symmetry_space_group_name_H-M 'P 1 21/c 1'
_atom_sites_solution_hydrogens undef
_atom_sites_solution_primary direct
_atom_sites_solution_secondary difmap
_audit_creation_date 2015-12-11T09:32:11-00:00
_audit_creation_method 'WinGX routine CIF_UPDATE'
_audit_update_record
;
2015-12-11 deposited with the CCDC.
2016-07-12 downloaded from the CCDC.
;
_cell_angle_alpha 90
_cell_angle_beta 105.883(1)
_cell_angle_gamma 90
_cell_formula_units_Z 2
_cell_length_a 16.3201(3)
_cell_length_b 29.0112(3)
_cell_length_c 27.2545(3)
_cell_measurement_reflns_used 27777
_cell_measurement_temperature 120(2)
_cell_measurement_theta_max 31.409
_cell_measurement_theta_min 2.059
_cell_volume 12411.4(3)
_computing_cell_refinement 'CrysAlisPro, Agilent Technologies, V1.171.36.28'
_computing_data_collection 'CrysAlisPro, Agilent Technologies, V1.171.36.28'
_computing_data_reduction 'CrysAlisPro, Agilent Technologies, V1.171.36.28'
_computing_molecular_graphics 'DIAMOND 3.2i (Crystal Impact GbR 2005)'
_computing_publication_material 'WinGX publication routines (Farrugia, 1999)'
_computing_structure_refinement 'SHELXL-97 (Sheldrick, 1997)'
_computing_structure_solution 'SHELXS-97 (Sheldrick, 1990)'
_diffrn_ambient_temperature 120(2)
_diffrn_detector_area_resol_mean 10.293
_diffrn_measured_fraction_theta_full 0.912
_diffrn_measured_fraction_theta_max 0.703
_diffrn_measurement_device_type 'Xcalibur, Atlas'
_diffrn_measurement_method '\p scans and \w scans'
_diffrn_radiation_monochromator synchrotron
_diffrn_radiation_probe x-ray
_diffrn_radiation_type synchrotron
_diffrn_radiation_wavelength 0.67
_diffrn_reflns_av_R_equivalents 0.115
_diffrn_reflns_limit_h_max 15
_diffrn_reflns_limit_h_min -16
_diffrn_reflns_limit_k_max 45
_diffrn_reflns_limit_k_min -45
_diffrn_reflns_limit_l_max 42
_diffrn_reflns_limit_l_min -42
_diffrn_reflns_number 271014
_diffrn_reflns_theta_full 25
_diffrn_reflns_theta_max 32.6
_diffrn_reflns_theta_min 1.6
_exptl_absorpt_coefficient_mu 0.609
_exptl_absorpt_correction_T_max 1
_exptl_absorpt_correction_T_min 0.87468
_exptl_absorpt_correction_type multi-scan
_exptl_absorpt_process_details
;
        CrysAlisPro, Agilent Technologies,
        Version 1.171.36.28 (release 01-02-2013 CrysAlis171 .NET)
        (compiled Feb  1 2013,16:14:44)
        Empirical absorption correction using spherical harmonics,
 implemented in SCALE3 ABSPACK scaling algorithm.
;
_exptl_crystal_colour red
_exptl_crystal_density_diffrn 1.401
_exptl_crystal_density_method 'not measured'
_exptl_crystal_description prism
_exptl_crystal_F_000 5324
_exptl_crystal_size_max 0.28
_exptl_crystal_size_mid 0.17
_exptl_crystal_size_min 0.08
_platon_squeeze_details
;
The unit cell contains disordered acetonitrile molecules which were not modelled 
but the corresponding density was taken into account using SQUEEZE/PLATON 
procedure. The unit cell contains 2 holes in which there are about 540 electrons
 for a total void volume of 4440 A3, which corresponds to approximately 26 
acetonitrile molecules in the unit cell, once we have extracted the electrons
 (504 e-) for the missing atoms (20C + 320H +8O missing in the main molecule).
 The new composition was included in the calculation of the empirical formula,
 formula weight, density, linear absorption coefficient and F(000).
;
_refine_diff_density_max 2.675
_refine_diff_density_min -0.854
_refine_ls_extinction_method none
_refine_ls_goodness_of_fit_ref 1.065
_refine_ls_hydrogen_treatment undef
_refine_ls_matrix_type full
_refine_ls_number_parameters 1202
_refine_ls_number_reflns 38045
_refine_ls_number_restraints 0
_refine_ls_restrained_S_all 1.065
_refine_ls_R_factor_all 0.1039
_refine_ls_R_factor_gt 0.0794
_refine_ls_shift/su_max 0.003
_refine_ls_structure_factor_coef Fsqd
_refine_ls_weighting_details 'calc w=1/[\s^2^(Fo^2^)+(0.1432P)^2^+4.5734P] where P=(Fo^2^+2Fc^2^)/3'
_refine_ls_weighting_scheme calc
_refine_ls_wR_factor_gt 0.2232
_refine_ls_wR_factor_ref 0.2423
_reflns_number_gt 26089
_reflns_number_total 38045
_reflns_threshold_expression >2sigma(I)
_cod_data_source_file c6cc04610j2.cif
_cod_data_source_block squeezed
_cod_database_code 7124781

loop_
_symmetry_equiv_pos_as_xyz
'x, y, z'
'-x, y+1/2, -z+1/2'
'-x, -y, -z'
'x, -y-1/2, z-1/2'

loop_
_atom_site_label
_atom_site_type_symbol
_atom_site_fract_x
_atom_site_fract_y
_atom_site_fract_z
_atom_site_U_iso_or_equiv
_atom_site_adp_type
_atom_site_occupancy
_atom_site_calc_flag
_atom_site_refinement_flags
C1 C 0.8548(3) 0.89833(11) 0.17290(12) 0.0250(7) Uani 1 d .
C2 C 0.9265(3) 0.84768(12) 0.11646(12) 0.0276(8) Uani 1 d .
C3 C 0.9946(3) 0.82429(13) 0.10020(13) 0.0286(8) Uani 1 d .
C4 C 1.0804(3) 0.83316(15) 0.12510(14) 0.0355(10) Uani 1 d .
C5 C 1.1434(3) 0.81180(15) 0.10818(15) 0.0377(10) Uani 1 d .
C6 C 1.0452(3) 0.77336(16) 0.04556(15) 0.0394(11) Uani 1 d .
C7 C 0.9795(3) 0.79244(18) 0.06015(17) 0.0419(11) Uani 1 d .
C8 C 0.8456(3) 0.85575(12) 0.08771(12) 0.0256(8) Uani 1 d .
C9 C 0.8057(3) 0.84422(12) 0.03327(12) 0.0289(8) Uani 1 d .
C10 C 0.8179(3) 0.87260(14) -0.00521(15) 0.0402(11) Uani 1 d .
C11 C 0.7781(3) 0.86042(15) -0.05567(14) 0.0400(11) Uani 1 d .
C12 C 0.7183(3) 0.79518(15) -0.03054(14) 0.0363(10) Uani 1 d .
C13 C 0.7559(3) 0.80496(14) 0.02033(14) 0.0368(10) Uani 1 d .
C14 C 1.2617(3) 0.71979(15) 0.11309(13) 0.0368(10) Uani 1 d .
C15 C 1.3185(4) 0.73843(19) 0.15516(14) 0.0461(13) Uani 1 d .
C16 C 1.3353(4) 0.7209(3) 0.20481(16) 0.064(2) Uani 1 d .
C17 C 1.2941(5) 0.6810(2) 0.21133(19) 0.067(2) Uani 1 d .
C18 C 1.2371(5) 0.6594(2) 0.1711(2) 0.0628(18) Uani 1 d .
C19 C 1.2217(4) 0.67972(17) 0.12254(18) 0.0498(14) Uani 1 d .
C20 C 1.3317(3) 0.72638(12) 0.02943(11) 0.0273(8) Uani 1 d .
C21 C 1.3446(3) 0.68070(15) 0.01996(15) 0.0399(11) Uani 1 d .
C22 C 1.4189(4) 0.66452(19) 0.00868(19) 0.0541(15) Uani 1 d .
C23 C 1.4816(4) 0.6963(2) 0.00695(18) 0.0566(17) Uani 1 d .
C24 C 1.4708(3) 0.7431(2) 0.01582(15) 0.0463(13) Uani 1 d .
C25 C 1.3970(3) 0.75579(15) 0.02639(13) 0.0348(10) Uani 1 d .
C26 C 0.5733(3) 0.77904(12) -0.13331(11) 0.0259(8) Uani 1 d .
C27 C 0.5158(3) 0.80945(12) -0.12233(12) 0.0291(8) Uani 1 d .
C28 C 0.4395(3) 0.79639(14) -0.11252(12) 0.0288(8) Uani 1 d .
C29 C 0.4201(3) 0.75042(14) -0.11442(13) 0.0308(9) Uani 1 d .
C30 C 0.4763(3) 0.71724(14) -0.12493(13) 0.0302(9) Uani 1 d .
C31 C 0.5502(3) 0.73275(12) -0.13381(13) 0.0269(8) Uani 1 d .
C32 C 0.6429(3) 0.77904(14) -0.21702(16) 0.0378(11) Uani 1 d .
C33 C 0.5862(4) 0.8022(2) -0.25576(15) 0.0488(14) Uani 1 d .
C34 C 0.5648(5) 0.7879(4) -0.3058(2) 0.101(4) Uani 1 d .
C35 C 0.6040(8) 0.7478(5) -0.3174(4) 0.153(7) Uani 1 d .
C36 C 0.6634(8) 0.7241(4) -0.2800(5) 0.141(6) Uani 1 d .
C37 C 0.6815(5) 0.7399(2) -0.2301(3) 0.075(2) Uani 1 d .
C38 C 0.8430(3) 0.93055(11) 0.20671(12) 0.0263(8) Uani 1 d .
C39 C 0.9104(3) 0.94349(11) 0.25295(12) 0.0257(8) Uani 1 d .
C40 C 0.9658(3) 0.91181(12) 0.28414(13) 0.0289(8) Uani 1 d .
C41 C 1.0276(3) 0.92629(13) 0.32728(13) 0.0298(8) Uani 1 d .
C42 C 1.0353(3) 0.97284(13) 0.34175(12) 0.0314(9) Uani 1 d .
C43 C 0.9803(3) 1.00500(12) 0.31095(12) 0.0266(8) Uani 1 d .
C44 C 0.9182(3) 0.99070(11) 0.26689(11) 0.0235(7) Uani 1 d .
C45 C 0.8577(3) 1.02315(10) 0.23400(11) 0.0217(7) Uani 1 d .
C46 C 0.7711(2) 1.00445(10) 0.21354(11) 0.0220(7) Uani 1 d .
C47 C 0.6978(3) 1.03103(11) 0.20983(12) 0.0244(8) Uani 1 d .
C48 C 0.6168(3) 1.01266(11) 0.18938(12) 0.0245(7) Uani 1 d .
C49 C 0.6084(3) 0.96722(12) 0.17047(13) 0.0283(8) Uani 1 d .
C50 C 0.6824(3) 0.94020(12) 0.17611(14) 0.0289(8) Uani 1 d .
C51 C 0.7629(3) 0.95808(11) 0.19826(12) 0.0272(8) Uani 1 d .
C52 C 0.8816(2) 1.06488(10) 0.21998(11) 0.0215(7) Uani 1 d .
C53 C 0.8934(3) 1.13211(11) 0.15975(12) 0.0252(8) Uani 1 d .
C54 C 0.8611(3) 1.16021(11) 0.11278(11) 0.0231(7) Uani 1 d .
C55 C 0.8466(4) 1.13891(13) 0.06518(13) 0.0415(11) Uani 1 d .
C56 C 0.8200(3) 1.16575(12) 0.02178(13) 0.0401(11) Uani 1 d .
C57 C 0.8166(3) 1.23097(11) 0.06885(12) 0.0292(9) Uani 1 d .
C58 C 0.8434(3) 1.20673(12) 0.11450(11) 0.0292(9) Uani 1 d .
C59 C 0.9736(3) 1.12482(11) 0.18715(12) 0.0260(8) Uani 1 d .
C60 C 1.0519(3) 1.14313(12) 0.17789(13) 0.0275(8) Uani 1 d .
C61 C 1.0528(4) 1.1752(3) 0.1404(3) 0.084(3) Uani 1 d .
C62 C 1.1282(4) 1.1912(3) 0.1339(3) 0.083(3) Uani 1 d .
C63 C 1.2050(3) 1.14575(17) 0.19761(17) 0.0424(11) Uani 1 d .
C64 C 1.1317(3) 1.12887(17) 0.20707(16) 0.0406(11) Uani 1 d .
C65 C 1.1677(4) 0.89751(17) 0.3636(2) 0.0471(13) Uani 1 d .
C66 C 1.2080(4) 0.85055(16) 0.37988(19) 0.0494(13) Uani 1 d .
C67 C 1.2016(5) 0.8218(2) 0.2971(2) 0.0657(17) Uani 1 d .
C68 C 1.1902(5) 0.7781(3) 0.2674(3) 0.0664(18) Uani 1 d .
C69 C 1.0872(6) 0.7253(3) 0.2233(3) 0.075(2) Uani 1 d .
C70 C 0.9969(7) 0.7195(4) 0.2029(5) 0.113(4) Uani 1 d .
C71 C 0.8589(9) 0.7348(6) 0.2038(11) 0.276(15) Uani 1 d .
C72 C 1.1083(4) 1.0316(2) 0.39892(19) 0.0593(16) Uani 1 d .
C73 C 1.1783(5) 1.0332(3) 0.4480(2) 0.075(2) Uani 1 d .
C79 C 0.5162(3) 0.90813(13) 0.12452(17) 0.0409(11) Uani 1 d .
C80 C 0.4220(3) 0.90136(14) 0.10273(16) 0.0387(10) Uani 1 d .
C81 C 0.3838(4) 0.91275(15) 0.01265(16) 0.0470(12) Uani 1 d .
C82 C 0.3553(4) 0.94932(16) -0.02873(17) 0.0471(13) Uani 1 d .
C83 C 0.2372(4) 0.99416(17) -0.07139(19) 0.0578(16) Uani 1 d .
C84 C 0.1455(5) 1.00409(18) -0.0751(2) 0.076(2) Uani 1 d .
C85 C 0.0055(6) 0.9741(3) -0.1028(3) 0.087(3) Uani 1 d .
C86 C 0.5462(3) 1.07837(14) 0.21257(16) 0.0372(10) Uani 1 d .
C87 C 0.5692(4) 1.0733(2) 0.27011(18) 0.0491(13) Uani 1 d .
C88 C 0.5210(7) 1.0443(5) 0.3382(3) 0.126(5) Uani 1 d .
C89 C 0.428(2) 1.0320(7) 0.3459(9) 0.321(19) Uani 1 d .
C90 C 0.3313(12) 0.9774(9) 0.3466(6) 0.240(12) Uani 1 d .
C91 C 0.2392(11) 0.9944(4) 0.3028(7) 0.161(7) Uani 1 d .
C92 C 0.1491(7) 0.9710(5) 0.2280(4) 0.123(5) Uani 1 d .
N1 N 1.1270(2) 0.78208(11) 0.06845(10) 0.0277(7) Uani 1 d .
N2 N 0.7297(2) 0.82247(12) -0.06861(12) 0.0311(7) Uani 1 d .
N3 N 0.8068(2) 1.21158(9) 0.02329(9) 0.0238(6) Uani 1 d .
N4 N 1.2048(2) 1.17563(10) 0.16051(11) 0.0273(7) Uani 1 d .
O1 O 1.0780(2) 0.89336(10) 0.35797(11) 0.0387(8) Uani 1 d .
O2 O 1.1780(3) 0.81509(12) 0.34312(14) 0.0518(9) Uani 1 d .
O3 O 1.1044(4) 0.7673(2) 0.2519(2) 0.0881(18) Uani 1 d .
O4A O 0.9557(6) 0.7238(3) 0.2379(3) 0.073(3) Uani 0.607(13) d P
O4B O 0.9430(9) 0.7438(3) 0.1804(4) 0.061(4) Uani 0.393(13) d P
O5 O 1.0954(2) 0.98385(11) 0.38559(10) 0.0399(7) Uani 1 d .
O6A O 1.2552(10) 1.0194(6) 0.4394(4) 0.129(4) Uani 0.513(10) d P
O6B O 1.1620(10) 1.0117(7) 0.4916(5) 0.129(4) Uani 0.487(10) d P
O9 O 0.5282(2) 0.95194(9) 0.15044(11) 0.0325(6) Uani 1 d .
O10 O 0.3856(2) 0.93238(10) 0.06085(11) 0.0401(7) Uani 1 d .
O11 O 0.2692(3) 0.96086(11) -0.03195(12) 0.0508(10) Uani 1 d .
O12 O 0.0938(3) 0.96541(12) -0.09416(17) 0.0650(12) Uani 1 d .
O13 O 0.5429(2) 1.03499(9) 0.18625(11) 0.0310(6) Uani 1 d .
O14 O 0.5006(3) 1.05063(19) 0.28376(16) 0.0741(14) Uani 1 d .
O15 O 0.4107(9) 0.9897(4) 0.3336(4) 0.197(5) Uani 1 d .
O16 O 0.2280(6) 0.9601(2) 0.2653(3) 0.128(3) Uani 1 d .
F1 F 1.1639(3) 0.65955(11) 0.08447(13) 0.0601(9) Uani 1 d .
F2 F 1.3090(3) 0.66259(19) 0.25824(14) 0.1018(18) Uani 1 d .
F3 F 1.3599(2) 0.77762(13) 0.14957(10) 0.0576(9) Uani 1 d .
F4 F 1.2850(3) 0.64913(9) 0.02137(13) 0.0585(9) Uani 1 d .
F5 F 1.5540(3) 0.6820(2) -0.00263(15) 0.0935(17) Uani 1 d .
F6 F 1.3884(2) 0.80103(10) 0.03560(11) 0.0485(7) Uani 1 d .
F7 F 0.53404(17) 0.85493(8) -0.11976(9) 0.0362(6) Uani 1 d .
F8 F 0.34598(19) 0.73625(11) -0.10577(11) 0.0437(6) Uani 1 d .
F9 F 0.60153(19) 0.70023(8) -0.14461(11) 0.0399(6) Uani 1 d .
F10 F 0.5489(2) 0.83998(14) -0.24519(12) 0.0642(9) Uani 1 d .
F11 F 0.5844(5) 0.7342(4) -0.3663(2) 0.230(6) Uani 1 d .
F12 F 0.7384(3) 0.71677(13) -0.1959(3) 0.105(2) Uani 1 d .
S1 S 0.95038(7) 0.86728(3) 0.17998(3) 0.0297(2) Uani 1 d .
S2 S 0.77736(7) 0.88489(3) 0.11600(3) 0.0271(2) Uani 1 d .
S3 S 0.81234(6) 1.10249(3) 0.17784(3) 0.02395(19) Uani 1 d .
S4 S 0.98704(7) 1.08627(3) 0.23907(3) 0.0276(2) Uani 1 d .
Cl1 Cl 1.18559(17) 0.61071(7) 0.18077(8) 0.0967(7) Uani 1 d .
Cl2 Cl 1.40506(12) 0.74792(9) 0.25572(4) 0.0926(8) Uani 1 d .
Cl3 Cl 1.43226(19) 0.60667(7) -0.00098(9) 0.1062(9) Uani 1 d .
Cl4 Cl 1.54874(11) 0.78208(9) 0.01447(5) 0.0800(6) Uani 1 d .
Cl5 Cl 0.37139(8) 0.83646(4) -0.09914(5) 0.0450(3) Uani 1 d .
Cl6 Cl 0.45004(9) 0.65960(4) -0.12608(5) 0.0473(3) Uani 1 d .
Cl7A Cl 0.5055(3) 0.80403(18) -0.35522(10) 0.0669(8) Uani 0.480(4) d P
Cl7B Cl 0.4832(3) 0.83166(17) -0.35189(9) 0.0669(8) Uani 0.520(4) d P
Cl8A Cl 0.7278(3) 0.66751(14) -0.2788(2) 0.0955(11) Uani 0.510(4) d P
Cl8B Cl 0.6931(4) 0.68820(14) -0.3164(2) 0.0955(11) Uani 0.490(4) d P
Pd1 Pd 1.22819(2) 0.752229(8) 0.045974(9) 0.02415(9) Uani 1 d .
Pd2 Pd 0.68334(2) 0.801383(9) -0.144966(9) 0.02566(9) Uani 1 d .

loop_
_atom_site_aniso_label
_atom_site_aniso_U_11
_atom_site_aniso_U_22
_atom_site_aniso_U_33
_atom_site_aniso_U_23
_atom_site_aniso_U_13
_atom_site_aniso_U_12
C1 0.024(2) 0.0257(13) 0.0260(13) -0.0008(10) 0.0084(13) 0.0016(12)
C2 0.029(3) 0.0324(15) 0.0229(13) -0.0021(11) 0.0102(13) 0.0051(14)
C3 0.029(3) 0.0347(16) 0.0232(13) 0.0019(11) 0.0088(14) 0.0086(14)
C4 0.038(3) 0.0432(19) 0.0258(15) -0.0072(13) 0.0095(15) 0.0066(17)
C5 0.041(3) 0.044(2) 0.0287(16) -0.0057(14) 0.0098(16) 0.0063(18)
C6 0.037(3) 0.053(2) 0.0274(16) -0.0086(15) 0.0072(17) 0.015(2)
C7 0.026(3) 0.060(3) 0.0372(19) -0.0200(18) 0.0048(18) 0.005(2)
C8 0.025(3) 0.0294(14) 0.0234(13) -0.0002(10) 0.0083(13) 0.0004(13)
C9 0.031(3) 0.0342(16) 0.0212(13) -0.0004(11) 0.0075(13) -0.0008(14)
C10 0.058(4) 0.0334(17) 0.0277(16) -0.0004(13) 0.0098(17) -0.0132(18)
C11 0.056(3) 0.0398(19) 0.0219(14) 0.0019(12) 0.0078(16) -0.0136(18)
C12 0.035(3) 0.049(2) 0.0232(14) 0.0044(13) 0.0047(15) -0.0142(18)
C13 0.040(3) 0.044(2) 0.0239(14) 0.0053(13) 0.0040(15) -0.0154(18)
C14 0.044(3) 0.048(2) 0.0211(14) 0.0139(13) 0.0135(15) 0.0201(19)
C15 0.048(4) 0.070(3) 0.0181(14) 0.0101(16) 0.0048(16) 0.023(2)
C16 0.060(4) 0.112(5) 0.0240(17) 0.021(2) 0.017(2) 0.054(4)
C17 0.082(5) 0.096(4) 0.033(2) 0.038(3) 0.031(3) 0.056(4)
C18 0.093(5) 0.060(3) 0.052(3) 0.036(2) 0.048(3) 0.036(3)
C19 0.070(4) 0.049(2) 0.044(2) 0.0234(19) 0.038(2) 0.025(2)
C20 0.034(3) 0.0318(15) 0.0164(11) 0.0050(10) 0.0075(12) 0.0114(14)
C21 0.054(3) 0.0390(19) 0.0307(17) 0.0086(14) 0.0179(18) 0.0173(19)
C22 0.074(5) 0.055(3) 0.041(2) 0.0136(19) 0.030(3) 0.034(3)
C23 0.049(4) 0.096(4) 0.032(2) 0.020(2) 0.021(2) 0.039(3)
C24 0.028(3) 0.093(4) 0.0187(15) 0.0090(17) 0.0064(16) -0.002(2)
C25 0.036(3) 0.047(2) 0.0189(13) 0.0016(12) 0.0040(14) 0.0040(17)
C26 0.026(3) 0.0346(15) 0.0171(11) -0.0054(10) 0.0063(12) -0.0047(14)
C27 0.033(3) 0.0335(16) 0.0192(12) -0.0040(10) 0.0050(13) -0.0011(14)
C28 0.020(3) 0.0460(19) 0.0199(13) -0.0025(12) 0.0038(13) 0.0048(15)
C29 0.025(3) 0.0457(19) 0.0210(13) -0.0028(12) 0.0056(14) -0.0074(16)
C30 0.024(3) 0.0400(18) 0.0253(14) -0.0018(12) 0.0038(14) -0.0094(15)
C31 0.023(3) 0.0313(15) 0.0259(14) -0.0015(11) 0.0055(13) 0.0001(13)
C32 0.045(3) 0.0388(18) 0.0372(18) -0.0202(15) 0.0236(19) -0.0181(18)
C33 0.045(4) 0.079(3) 0.0226(16) -0.0105(17) 0.0107(17) -0.031(3)
C34 0.080(6) 0.196(10) 0.030(2) -0.030(4) 0.017(3) -0.087(6)
C35 0.156(11) 0.249(14) 0.094(6) -0.138(9) 0.099(7) -0.158(11)
C36 0.146(10) 0.149(9) 0.175(10) -0.148(9) 0.123(9) -0.098(8)
C37 0.081(6) 0.055(3) 0.112(6) -0.054(4) 0.063(5) -0.029(3)
C38 0.033(3) 0.0227(12) 0.0251(13) 0.0011(10) 0.0106(13) 0.0010(13)
C39 0.030(3) 0.0252(13) 0.0235(13) 0.0022(10) 0.0094(13) 0.0030(13)
C40 0.030(3) 0.0313(15) 0.0257(14) 0.0047(11) 0.0074(14) 0.0064(14)
C41 0.027(3) 0.0333(16) 0.0276(14) 0.0094(12) 0.0054(14) 0.0087(14)
C42 0.037(3) 0.0384(17) 0.0176(12) 0.0050(11) 0.0049(13) 0.0027(15)
C43 0.029(3) 0.0324(15) 0.0187(12) 0.0038(10) 0.0070(12) 0.0017(14)
C44 0.026(2) 0.0281(13) 0.0179(11) 0.0041(9) 0.0085(12) 0.0029(12)
C45 0.026(2) 0.0211(12) 0.0197(11) 0.0015(9) 0.0088(12) 0.0027(11)
C46 0.026(2) 0.0207(12) 0.0218(12) 0.0013(9) 0.0102(12) -0.0021(11)
C47 0.027(3) 0.0241(13) 0.0230(12) -0.0001(10) 0.0090(13) 0.0008(12)
C48 0.023(3) 0.0263(13) 0.0242(13) -0.0018(10) 0.0059(13) 0.0016(12)
C49 0.029(3) 0.0257(14) 0.0291(15) -0.0028(11) 0.0066(14) -0.0008(13)
C50 0.028(3) 0.0251(14) 0.0373(17) -0.0044(12) 0.0150(16) -0.0016(13)
C51 0.035(3) 0.0250(13) 0.0227(13) 0.0009(10) 0.0090(13) 0.0009(13)
C52 0.022(2) 0.0250(12) 0.0173(11) 0.0023(9) 0.0049(11) 0.0006(12)
C53 0.029(3) 0.0273(13) 0.0202(12) 0.0037(10) 0.0082(13) -0.0007(13)
C54 0.026(2) 0.0237(12) 0.0209(12) 0.0022(9) 0.0080(12) 0.0016(12)
C55 0.080(4) 0.0267(15) 0.0174(13) 0.0045(10) 0.0123(16) 0.0097(17)
C56 0.071(4) 0.0249(14) 0.0207(13) 0.0014(11) 0.0068(16) 0.0085(16)
C57 0.044(3) 0.0258(13) 0.0187(12) 0.0022(10) 0.0097(13) 0.0092(14)
C58 0.044(3) 0.0281(14) 0.0152(11) 0.0004(10) 0.0075(13) 0.0037(14)
C59 0.029(3) 0.0268(13) 0.0231(13) 0.0063(10) 0.0087(13) 0.0001(13)
C60 0.028(3) 0.0305(15) 0.0240(13) 0.0049(11) 0.0071(13) -0.0019(14)
C61 0.034(4) 0.106(5) 0.110(5) 0.089(5) 0.015(3) 0.011(3)
C62 0.047(4) 0.104(5) 0.099(5) 0.082(5) 0.023(3) 0.011(3)
C63 0.032(3) 0.054(2) 0.038(2) 0.0174(17) 0.0040(18) -0.002(2)
C64 0.030(3) 0.056(2) 0.0330(18) 0.0189(16) 0.0035(17) -0.0065(19)
C65 0.039(4) 0.045(2) 0.052(3) 0.0136(19) 0.004(2) 0.006(2)
C66 0.059(4) 0.041(2) 0.043(2) 0.0114(17) 0.005(2) 0.017(2)
C67 0.095(5) 0.061(3) 0.042(3) 0.016(2) 0.020(3) 0.017(3)
C68 0.047(5) 0.086(5) 0.073(4) -0.006(3) 0.029(3) 0.017(3)
C69 0.082(6) 0.076(4) 0.067(4) -0.016(3) 0.022(4) 0.021(4)
C70 0.092(8) 0.122(8) 0.111(8) -0.045(7) 0.000(6) 0.030(6)
C71 0.070(10) 0.173(15) 0.59(4) -0.17(2) 0.093(16) -0.050(9)
C72 0.065(4) 0.058(3) 0.038(2) -0.017(2) -0.015(2) 0.008(3)
C73 0.073(6) 0.094(5) 0.046(3) -0.016(3) -0.005(3) -0.002(4)
C79 0.051(3) 0.0272(16) 0.042(2) -0.0057(14) 0.0084(19) -0.0027(16)
C80 0.038(3) 0.0349(18) 0.0383(19) -0.0026(14) 0.0019(18) -0.0063(17)
C81 0.073(4) 0.0344(18) 0.0325(18) -0.0068(14) 0.013(2) -0.002(2)
C82 0.067(4) 0.041(2) 0.0349(19) -0.0065(15) 0.016(2) -0.007(2)
C83 0.083(5) 0.038(2) 0.039(2) 0.0097(17) -0.006(2) -0.006(2)
C84 0.103(6) 0.035(2) 0.058(3) 0.007(2) -0.029(3) 0.003(3)
C85 0.070(6) 0.090(5) 0.084(5) -0.016(4) -0.009(4) 0.026(4)
C86 0.041(3) 0.0336(17) 0.0368(18) -0.0065(14) 0.0101(17) 0.0058(16)
C87 0.053(4) 0.064(3) 0.036(2) -0.0077(19) 0.022(2) -0.003(2)
C88 0.128(9) 0.217(13) 0.045(3) -0.015(5) 0.041(4) -0.079(8)
C89 0.64(5) 0.165(15) 0.33(3) -0.088(16) 0.43(3) -0.15(2)
C90 0.174(16) 0.42(3) 0.145(13) -0.029(16) 0.080(12) -0.209(19)
C91 0.215(16) 0.102(8) 0.230(17) -0.065(9) 0.171(15) -0.084(9)
C92 0.062(7) 0.202(13) 0.109(8) 0.070(8) 0.029(5) 0.002(7)
N1 0.030(2) 0.0348(14) 0.0186(11) 0.0029(9) 0.0070(11) 0.0080(12)
N2 0.023(2) 0.0460(17) 0.0247(13) 0.0012(11) 0.0070(12) -0.0071(14)
N3 0.030(2) 0.0256(11) 0.0162(10) 0.0017(8) 0.0078(10) 0.0051(11)
N4 0.024(2) 0.0318(13) 0.0270(12) 0.0015(10) 0.0093(12) -0.0038(12)
O1 0.040(2) 0.0397(14) 0.0329(13) 0.0134(11) 0.0038(12) 0.0120(13)
O2 0.065(3) 0.0444(17) 0.0477(18) 0.0096(14) 0.0180(17) 0.0097(16)
O3 0.082(4) 0.086(4) 0.092(4) -0.032(3) 0.016(3) 0.024(3)
O4A 0.076(7) 0.070(5) 0.073(5) 0.029(4) 0.022(4) 0.005(4)
O4B 0.099(11) 0.037(4) 0.047(5) 0.012(3) 0.018(5) -0.003(5)
O5 0.042(2) 0.0494(16) 0.0210(11) 0.0017(10) -0.0037(11) 0.0055(14)
O6A 0.136(9) 0.191(11) 0.048(4) -0.020(5) 0.002(5) 0.004(8)
O6B 0.136(9) 0.191(11) 0.048(4) -0.020(5) 0.002(5) 0.004(8)
O9 0.0219(19) 0.0333(12) 0.0434(15) -0.0112(10) 0.0107(12) -0.0042(11)
O10 0.047(2) 0.0358(14) 0.0351(14) -0.0056(11) 0.0072(13) -0.0004(13)
O11 0.077(3) 0.0389(15) 0.0293(13) 0.0042(11) 0.0021(15) 0.0061(16)
O12 0.096(4) 0.0333(16) 0.065(2) -0.0011(15) 0.022(2) 0.0065(18)
O13 0.0279(19) 0.0298(11) 0.0349(12) -0.0057(9) 0.0077(11) 0.0020(10)
O14 0.079(4) 0.106(4) 0.048(2) -0.006(2) 0.035(2) -0.019(3)
O15 0.282(13) 0.188(10) 0.177(10) -0.035(8) 0.158(10) -0.109(10)
O16 0.196(9) 0.093(5) 0.141(6) 0.001(4) 0.124(7) -0.005(5)
F1 0.090(3) 0.0476(15) 0.0532(17) 0.0116(13) 0.0368(18) -0.0054(16)
F2 0.118(4) 0.154(4) 0.0492(18) 0.070(2) 0.048(2) 0.081(3)
F3 0.053(2) 0.086(2) 0.0272(12) -0.0070(13) 0.0008(12) 0.0006(17)
F4 0.090(3) 0.0325(12) 0.0664(19) 0.0019(12) 0.0441(18) 0.0039(14)
F5 0.056(3) 0.179(5) 0.058(2) 0.037(3) 0.037(2) 0.066(3)
F6 0.057(2) 0.0470(14) 0.0423(14) -0.0042(11) 0.0159(13) -0.0142(13)
F7 0.0345(17) 0.0350(11) 0.0391(12) -0.0050(9) 0.0100(10) 0.0003(10)
F8 0.0291(19) 0.0611(17) 0.0447(14) -0.0005(12) 0.0169(12) -0.0079(13)
F9 0.0409(19) 0.0312(11) 0.0553(15) -0.0037(10) 0.0263(13) 0.0012(10)
F10 0.057(2) 0.084(2) 0.0416(15) 0.0172(15) -0.0046(14) 0.0053(18)
F11 0.218(8) 0.401(13) 0.110(4) -0.190(7) 0.112(5) -0.202(9)
F12 0.085(4) 0.0377(17) 0.218(6) -0.021(3) 0.086(4) 0.0071(19)
S1 0.0291(7) 0.0351(4) 0.0241(3) -0.0048(3) 0.0059(3) 0.0077(4)
S2 0.0248(7) 0.0297(4) 0.0268(3) -0.0020(3) 0.0072(3) 0.0021(3)
S3 0.0225(6) 0.0276(3) 0.0212(3) 0.0053(2) 0.0051(3) 0.0013(3)
S4 0.0256(6) 0.0324(4) 0.0223(3) 0.0090(3) 0.0025(3) -0.0031(3)
Cl1 0.148(2) 0.0782(11) 0.0872(12) 0.0497(10) 0.0711(13) 0.0187(12)
Cl2 0.0600(12) 0.192(2) 0.0187(4) -0.0028(7) -0.0007(5) 0.0425(12)
Cl3 0.172(2) 0.0671(10) 0.1075(15) 0.0250(9) 0.0857(16) 0.0732(13)
Cl4 0.0418(11) 0.1637(19) 0.0323(5) 0.0099(8) 0.0062(5) -0.0358(10)
Cl5 0.0357(8) 0.0527(6) 0.0479(6) -0.0093(4) 0.0139(5) 0.0088(5)
Cl6 0.0473(9) 0.0385(5) 0.0595(7) -0.0018(4) 0.0206(6) -0.0121(5)
Cl7A 0.0564(19) 0.114(2) 0.0228(6) 0.0073(12) -0.0015(7) -0.0117(17)
Cl7B 0.0564(19) 0.114(2) 0.0228(6) 0.0073(12) -0.0015(7) -0.0117(17)
Cl8A 0.131(3) 0.0636(16) 0.114(2) -0.0559(16) 0.069(3) -0.0101(16)
Cl8B 0.131(3) 0.0636(16) 0.114(2) -0.0559(16) 0.069(3) -0.0101(16)
Pd1 0.0289(2) 0.02871(11) 0.01558(9) 0.00399(7) 0.00737(9) 0.00739(10)
Pd2 0.0245(2) 0.02979(12) 0.02318(11) -0.00098(8) 0.00733(10) -0.00218(10)

loop_
_atom_type_symbol
_atom_type_description
_atom_type_scat_dispersion_real
_atom_type_scat_dispersion_imag
_atom_type_scat_source
C C 0.0033 0.0016 'International Tables Vol C Tables 4.2.6.8 and 6.1.1.4'
H H 0 0 'International Tables Vol C Tables 4.2.6.8 and 6.1.1.4'
N N 0.0061 0.0033 'International Tables Vol C Tables 4.2.6.8 and 6.1.1.4'
O O 0.0106 0.006 'International Tables Vol C Tables 4.2.6.8 and 6.1.1.4'
F F 0.0171 0.0103 'International Tables Vol C Tables 4.2.6.8 and 6.1.1.4'
S S 0.1246 0.1234 'International Tables Vol C Tables 4.2.6.8 and 6.1.1.4'
Cl Cl 0.1484 0.1585 'International Tables Vol C Tables 4.2.6.8 and 6.1.1.4'
Pd Pd -0.9988 1.0072 'International Tables Vol C Tables 4.2.6.8 and 6.1.1.4'

loop_
_geom_angle_atom_site_label_1
_geom_angle_atom_site_label_2
_geom_angle_atom_site_label_3
_geom_angle
_geom_angle_site_symmetry_1
_geom_angle_site_symmetry_3
C38 C1 S2 123.3(3) . .
C38 C1 S1 124.0(3) . .
S2 C1 S1 112.58(18) . .
C8 C2 C3 127.0(3) . .
C8 C2 S1 115.4(3) . .
C3 C2 S1 117.6(3) . .
C7 C3 C4 116.0(4) . .
C7 C3 C2 123.6(4) . .
C4 C3 C2 120.4(3) . .
C5 C4 C3 119.4(4) . .
N1 C5 C4 123.4(4) . .
N1 C6 C7 123.7(4) . .
C6 C7 C3 120.8(4) . .
C2 C8 C9 128.9(3) . .
C2 C8 S2 117.9(3) . .
C9 C8 S2 113.2(3) . .
C13 C9 C10 119.3(3) . .
C13 C9 C8 120.3(3) . .
C10 C9 C8 120.4(3) . .
C9 C10 C11 118.0(4) . .
N2 C11 C10 123.2(3) . .
N2 C12 C13 122.0(4) . .
C12 C13 C9 119.4(3) . .
C15 C14 C19 114.7(4) . .
C15 C14 Pd1 122.2(4) . .
C19 C14 Pd1 122.6(4) . .
F3 C15 C14 118.8(3) . .
F3 C15 C16 116.2(5) . .
C14 C15 C16 125.0(6) . .
C17 C16 C15 117.1(6) . .
C17 C16 Cl2 121.2(4) . .
C15 C16 Cl2 121.7(6) . .
F2 C17 C16 119.3(7) . .
F2 C17 C18 118.8(7) . .
C16 C17 C18 121.9(4) . .
C17 C18 C19 117.7(6) . .
C17 C18 Cl1 120.6(4) . .
C19 C18 Cl1 121.7(6) . .
F1 C19 C14 119.4(4) . .
F1 C19 C18 117.0(5) . .
C14 C19 C18 123.5(6) . .
C21 C20 C25 114.9(4) . .
C21 C20 Pd1 125.6(3) . .
C25 C20 Pd1 119.4(3) . .
F4 C21 C20 120.1(4) . .
F4 C21 C22 116.8(4) . .
C20 C21 C22 123.1(5) . .
C23 C22 C21 118.2(5) . .
C23 C22 Cl3 121.1(4) . .
C21 C22 Cl3 120.7(5) . .
F5 C23 C22 119.9(6) . .
F5 C23 C24 119.5(6) . .
C22 C23 C24 120.6(5) . .
C25 C24 C23 117.4(5) . .
C25 C24 Cl4 122.1(5) . .
C23 C24 Cl4 120.5(5) . .
F6 C25 C24 116.4(5) . .
F6 C25 C20 117.9(4) . .
C24 C25 C20 125.8(4) . .
C27 C26 C31 114.8(4) . .
C27 C26 Pd2 121.2(3) . .
C31 C26 Pd2 124.0(3) . .
F7 C27 C26 118.9(4) . .
F7 C27 C28 116.8(4) . .
C26 C27 C28 124.3(4) . .
C29 C28 C27 117.9(4) . .
C29 C28 Cl5 120.7(4) . .
C27 C28 Cl5 121.4(3) . .
F8 C29 C28 119.8(4) . .
F8 C29 C30 119.2(4) . .
C28 C29 C30 121.0(4) . .
C31 C30 C29 117.7(4) . .
C31 C30 Cl6 122.8(3) . .
C29 C30 Cl6 119.6(3) . .
F9 C31 C30 116.1(3) . .
F9 C31 C26 119.6(4) . .
C30 C31 C26 124.3(4) . .
C33 C32 C37 117.3(5) . .
C33 C32 Pd2 124.6(3) . .
C37 C32 Pd2 117.7(5) . .
F10 C33 C34 117.3(7) . .
F10 C33 C32 119.4(4) . .
C34 C33 C32 123.3(7) . .
C33 C34 C35 117.6(9) . .
C33 C34 Cl7A 136.2(10) . .
C35 C34 Cl7A 106.2(7) . .
C33 C34 Cl7B 111.9(8) . .
C35 C34 Cl7B 130.4(6) . .
Cl7A C34 Cl7B 24.4(3) . .
F11 C35 C36 121.0(12) . .
F11 C35 C34 117.8(14) . .
C36 C35 C34 121.1(5) . .
F11 C35 Cl8B 76.4(8) . .
C36 C35 Cl8B 44.8(6) . .
C34 C35 Cl8B 164.7(7) . .
C37 C36 C35 118.6(9) . .
C37 C36 Cl8B 143.2(14) . .
C35 C36 Cl8B 97.8(8) . .
C37 C36 Cl8A 107.0(11) . .
C35 C36 Cl8A 134.3(6) . .
Cl8B C36 Cl8A 37.6(4) . .
F12 C37 C36 116.8(8) . .
F12 C37 C32 121.2(6) . .
C36 C37 C32 122.0(10) . .
C1 C38 C39 122.8(4) . .
C1 C38 C51 122.8(3) . .
C39 C38 C51 114.3(3) . .
C40 C39 C44 118.3(3) . .
C40 C39 C38 123.9(3) . .
C44 C39 C38 117.8(3) . .
C41 C40 C39 120.9(3) . .
O1 C41 C40 118.5(3) . .
O1 C41 C42 120.2(4) . .
C40 C41 C42 121.2(3) . .
O5 C42 C43 124.0(3) . .
O5 C42 C41 117.4(3) . .
C43 C42 C41 118.6(3) . .
C42 C43 C44 120.6(3) . .
C43 C44 C39 120.4(3) . .
C43 C44 C45 122.4(3) . .
C39 C44 C45 117.2(3) . .
C52 C45 C46 122.8(3) . .
C52 C45 C44 122.9(3) . .
C46 C45 C44 114.1(3) . .
C51 C46 C47 119.7(3) . .
C51 C46 C45 118.0(3) . .
C47 C46 C45 122.4(3) . .
C48 C47 C46 121.0(3) . .
O13 C48 C47 125.1(3) . .
O13 C48 C49 115.5(3) . .
C47 C48 C49 119.4(3) . .
O9 C49 C48 116.2(4) . .
O9 C49 C50 124.6(3) . .
C48 C49 C50 119.1(4) . .
C51 C50 C49 121.3(3) . .
C50 C51 C46 119.3(4) . .
C50 C51 C38 123.4(3) . .
C46 C51 C38 117.2(3) . .
C45 C52 S3 123.7(3) . .
C45 C52 S4 124.1(3) . .
S3 C52 S4 112.03(17) . .
C59 C53 C54 129.1(3) . .
C59 C53 S3 117.6(2) . .
C54 C53 S3 113.1(3) . .
C58 C54 C55 118.6(3) . .
C58 C54 C53 122.2(3) . .
C55 C54 C53 119.1(3) . .
C56 C55 C54 118.6(3) . .
N3 C56 C55 122.9(3) . .
N3 C57 C58 123.2(3) . .
C54 C58 C57 118.7(3) . .
C53 C59 C60 127.8(3) . .
C53 C59 S4 115.8(3) . .
C60 C59 S4 116.3(3) . .
C61 C60 C64 115.1(4) . .
C61 C60 C59 123.7(4) . .
C64 C60 C59 121.1(3) . .
C62 C61 C60 120.9(5) . .
N4 C62 C61 123.6(4) . .
N4 C63 C64 123.4(4) . .
C63 C64 C60 120.8(4) . .
O1 C65 C66 107.6(4) . .
O2 C66 C65 113.7(4) . .
O2 C67 C68 109.9(5) . .
O3 C68 C67 108.9(5) . .
O3 C69 C70 109.7(6) . .
O4B C70 O4A 82.0(9) . .
O4B C70 C69 133.0(14) . .
O4A C70 C69 112.5(9) . .
O4A C71 O4B 59.0(6) . .
O5 C72 C73 106.1(5) . .
O6A C73 O6B 113.3(11) . .
O6A C73 C72 109.9(7) . .
O6B C73 C72 117.2(9) . .
O9 C79 C80 107.3(4) . .
O10 C80 C79 112.7(4) . .
O10 C81 C82 109.2(3) . .
O11 C82 C81 107.8(4) . .
O11 C83 C84 109.5(5) . .
O12 C84 C83 110.9(5) . .
O13 C86 C87 113.2(4) . .
O14 C87 C86 108.9(4) . .
O14 C88 C89 101.5(12) . .
O15 C89 C88 109.1(17) . .
O15 C90 C91 114.9(13) . .
O16 C91 C90 102.6(13) . .
C6 N1 C5 116.6(4) . .
C6 N1 Pd1 123.5(2) . .
C5 N1 Pd1 119.9(3) . .
C11 N2 C12 118.1(3) . .
C11 N2 Pd2 121.6(2) . .
C12 N2 Pd2 120.0(3) . .
C57 N3 C56 117.7(3) . .
C57 N3 Pd1 124.1(2) . 3_775
C56 N3 Pd1 118.2(2) . 3_775
C63 N4 C62 116.0(4) . .
C63 N4 Pd2 122.7(3) . 3_775
C62 N4 Pd2 121.3(3) . 3_775
C41 O1 C65 115.3(3) . .
C67 O2 C66 113.4(5) . .
C68 O3 C69 112.9(6) . .
C70 O4A C71 102.3(12) . .
C70 O4A O4B 45.0(7) . .
C71 O4A O4B 62.2(12) . .
C70 O4B O4A 53.0(8) . .
C70 O4B C71 106.4(14) . .
O4A O4B C71 58.9(11) . .
C42 O5 C72 118.1(3) . .
C49 O9 C79 118.4(3) . .
C81 O10 C80 112.3(3) . .
C82 O11 C83 110.9(4) . .
C85 O12 C84 113.4(6) . .
C48 O13 C86 118.4(3) . .
C87 O14 C88 110.5(5) . .
C89 O15 C90 108.4(17) . .
C91 O16 C92 105.8(12) . .
C2 S1 C1 96.10(18) . .
C8 S2 C1 96.11(18) . .
C52 S3 C53 95.05(17) . .
C59 S4 C52 95.11(17) . .
Cl7B Cl7A C34 111.6(6) . .
Cl7A Cl7B C34 44.0(3) . .
Cl8B Cl8A C36 55.4(5) . .
Cl8A Cl8B C36 87.0(7) . .
Cl8A Cl8B C35 123.4(4) . .
C36 Cl8B C35 37.4(6) . .
C14 Pd1 C20 89.63(15) . .
C14 Pd1 N3 178.10(15) . 3_775
C20 Pd1 N3 91.35(12) . 3_775
C14 Pd1 N1 88.11(15) . .
C20 Pd1 N1 175.20(14) . .
N3 Pd1 N1 90.79(11) 3_775 .
C32 Pd2 C26 88.96(15) . .
C32 Pd2 N4 88.63(15) . 3_775
C26 Pd2 N4 177.50(12) . 3_775
C32 Pd2 N2 177.49(18) . .
C26 Pd2 N2 91.84(13) . .
N4 Pd2 N2 90.60(13) 3_775 .

loop_
_geom_bond_atom_site_label_1
_geom_bond_atom_site_label_2
_geom_bond_distance
_geom_bond_site_symmetry_2
C1 C38 1.362(4) .
C1 S2 1.755(4) .
C1 S1 1.766(4) .
C2 C8 1.359(6) .
C2 C3 1.470(5) .
C2 S1 1.761(3) .
C3 C7 1.399(5) .
C3 C4 1.403(7) .
C4 C5 1.383(6) .
C5 N1 1.352(5) .
C6 N1 1.335(6) .
C6 C7 1.359(6) .
C8 C9 1.486(5) .
C8 S2 1.737(4) .
C9 C13 1.387(5) .
C9 C10 1.390(5) .
C10 C11 1.396(5) .
C11 N2 1.345(5) .
C12 N2 1.358(5) .
C12 C13 1.383(5) .
C14 C15 1.373(7) .
C14 C19 1.391(7) .
C14 Pd1 1.996(3) .
C15 F3 1.353(7) .
C15 C16 1.400(6) .
C16 C17 1.376(11) .
C16 Cl2 1.723(7) .
C17 F2 1.345(5) .
C17 C18 1.379(11) .
C18 C19 1.408(6) .
C18 Cl1 1.700(7) .
C19 F1 1.331(7) .
C20 C21 1.377(5) .
C20 C25 1.385(6) .
C20 Pd1 2.009(4) .
C21 F4 1.345(6) .
C21 C22 1.410(7) .
C22 C23 1.388(10) .
C22 Cl3 1.722(5) .
C23 F5 1.343(7) .
C23 C24 1.399(9) .
C24 C25 1.364(7) .
C24 Cl4 1.710(6) .
C25 F6 1.351(5) .
C26 C27 1.380(6) .
C26 C31 1.394(5) .
C26 Pd2 2.014(4) .
C27 F7 1.350(4) .
C27 C28 1.395(6) .
C28 C29 1.369(5) .
C28 Cl5 1.716(4) .
C29 F8 1.358(5) .
C29 C30 1.411(6) .
C30 C31 1.370(6) .
C30 Cl6 1.724(4) .
C31 F9 1.346(4) .
C32 C33 1.374(8) .
C32 C37 1.393(7) .
C32 Pd2 2.001(4) .
C33 F10 1.323(7) .
C33 C34 1.377(7) .
C34 C35 1.405(18) .
C34 Cl7A 1.501(9) .
C34 Cl7B 2.011(12) .
C35 F11 1.341(7) .
C35 C36 1.38(2) .
C35 Cl8B 2.255(17) .
C36 C37 1.387(11) .
C36 Cl8B 1.603(7) .
C36 Cl8A 1.945(14) .
C37 F12 1.306(11) .
C38 C39 1.476(5) .
C38 C51 1.495(5) .
C39 C40 1.402(5) .
C39 C44 1.418(4) .
C40 C41 1.388(5) .
C41 O1 1.383(4) .
C41 C42 1.403(5) .
C42 O5 1.360(5) .
C42 C43 1.403(5) .
C43 C44 1.405(5) .
C44 C45 1.477(5) .
C45 C52 1.359(4) .
C45 C46 1.473(5) .
C46 C51 1.404(4) .
C46 C47 1.403(5) .
C47 C48 1.393(6) .
C48 O13 1.351(5) .
C48 C49 1.408(4) .
C49 O9 1.348(5) .
C49 C50 1.412(6) .
C50 C51 1.388(6) .
C52 S3 1.754(3) .
C52 S4 1.768(4) .
C53 C59 1.334(6) .
C53 C54 1.487(4) .
C53 S3 1.758(4) .
C54 C58 1.384(4) .
C54 C55 1.397(5) .
C55 C56 1.383(5) .
C56 N3 1.349(4) .
C57 N3 1.332(4) .
C57 C58 1.392(4) .
C59 C60 1.467(6) .
C59 S4 1.770(3) .
C60 C61 1.385(5) .
C60 C64 1.391(6) .
C61 C62 1.372(9) .
C62 N4 1.340(7) .
C63 N4 1.331(5) .
C63 C64 1.381(7) .
C65 O1 1.436(7) .
C65 C66 1.525(6) .
C66 O2 1.426(6) .
C67 O2 1.422(7) .
C67 C68 1.488(10) .
C68 O3 1.384(9) .
C69 O3 1.433(8) .
C69 C70 1.435(13) .
C70 O4B 1.164(14) .
C70 O4A 1.316(14) .
C71 O4A 1.63(2) .
C71 O4B 1.68(2) .
C72 O5 1.434(6) .
C72 C73 1.504(8) .
C73 O6A 1.397(17) .
C73 O6B 1.430(17) .
C79 O9 1.441(4) .
C79 C80 1.501(7) .
C80 O10 1.447(5) .
C81 O10 1.425(5) .
C81 C82 1.525(7) .
C82 O11 1.424(7) .
C83 O11 1.433(5) .
C83 C84 1.499(11) .
C84 O12 1.414(7) .
C85 O12 1.419(10) .
C86 O13 1.442(4) .
C86 C87 1.517(6) .
C87 O14 1.432(7) .
C88 O14 1.442(8) .
C88 C89 1.62(3) .
C89 O15 1.284(17) .
C90 O15 1.478(16) .
C90 C91 1.72(3) .
C91 O16 1.403(13) .
C92 O16 1.439(12) .
N1 Pd1 2.099(3) .
N2 Pd2 2.101(3) .
N3 Pd1 2.098(3) 3_775
N4 Pd2 2.092(3) 3_775
O4A O4B 1.631(12) .
Cl7A Cl7B 0.895(5) .
Cl8A Cl8B 1.189(7) .
Pd1 N3 2.098(3) 3_775
Pd2 N4 2.092(3) 3_775

loop_
_platon_squeeze_void_nr
_platon_squeeze_void_average_x
_platon_squeeze_void_average_y
_platon_squeeze_void_average_z
_platon_squeeze_void_volume
_platon_squeeze_void_count_electrons
_platon_squeeze_void_content
1 -0.003 0.000 -0.002 2220 541 ' '
2 0.142 0.500 0.053 2220 540 ' '
